data_2007943
loop_
_publ_author_name
'Ford, Kimberly A.'
'Ebisuzaki, Yukiko'
'Boyle, Paul D.'

_publ_section_title
;
 Methylxanthines. II. Anhydrous Theobromine
;
_journal_issue 12
_journal_name_full 'Acta Crystallographica Section C'
_journal_page_first 1980
_journal_page_last 1983
_journal_paper_doi 10.1107/S0108270198009469
_journal_volume 54
_journal_year 1998
_chemical_formula_moiety 'C7 H8 N4 O2'
_chemical_formula_sum 'C7 H8 N4 O2'
_chemical_formula_weight 180.16
_chemical_name_common theobromine
_chemical_name_systematic
;
3,7-dihydro-3,7-dimethyl-1H-purine-2,6-dione
;
_space_group_IT_number 14
_symmetry_cell_setting monoclinic
_symmetry_space_group_name_Hall '-P 2ybc'
_symmetry_space_group_name_H-M 'P 1 21/c 1'
_cell_angle_alpha 90.0
_cell_angle_beta 91.75(3)
_cell_angle_gamma 90.0
_cell_formula_units_Z 8
_cell_length_a 9.2990(14)
_cell_length_b 18.6980(10)
_cell_length_c 9.0381(16)
_cell_measurement_reflns_used 24
_cell_measurement_temperature 293
_cell_measurement_theta_max 20
_cell_measurement_theta_min 18
_cell_volume 1570.7(4)
_computing_cell_refinement 'locally modified CAD-4-ARGUS'
_computing_data_collection 'locally modified CAD-4-ARGUS (Enraf--Nonius, 1994)'
_computing_data_reduction 'DATRD2 in NRCVAX (Gabe et al., 1989)'
_computing_molecular_graphics 'ORTEPII (Johnson, 1976) in NRCVAX'
_computing_publication_material 'TABLES in NRCVAX'
_computing_structure_refinement 'LSTSQ in NRCVAX'
_computing_structure_solution 'SIR92 (Altomare et al., 1994)'
_diffrn_ambient_temperature 293
_diffrn_measurement_device 'Enraf--Nonius CAD-4'
_diffrn_measurement_method '\w scan b/P/b        '
_diffrn_radiation_monochromator graphite
_diffrn_radiation_source 'X-ray tube'
_diffrn_radiation_type 'Molybdenum K\a'
_diffrn_radiation_wavelength 0.71073
_diffrn_reflns_av_R_equivalents 0.000
_diffrn_reflns_limit_h_max 11
_diffrn_reflns_limit_h_min -10
_diffrn_reflns_limit_k_max 22
_diffrn_reflns_limit_k_min 0
_diffrn_reflns_limit_l_max 10
_diffrn_reflns_limit_l_min 0
_diffrn_reflns_number 2737
_diffrn_reflns_theta_max 25
_diffrn_reflns_theta_min 0
_diffrn_standards_decay_% 1.3
_diffrn_standards_interval_time 80
_diffrn_standards_number 3
_exptl_absorpt_coefficient_mu 0.11
_exptl_absorpt_correction_type none
_exptl_crystal_colour colorless
_exptl_crystal_density_diffrn 1.524
_exptl_crystal_density_meas ?
_exptl_crystal_description parallelepiped
_exptl_crystal_F_000 752.37
_exptl_crystal_size_max 0.24
_exptl_crystal_size_mid 0.22
_exptl_crystal_size_min 0.18
_refine_diff_density_max 0.28
_refine_diff_density_min -0.24
_refine_ls_extinction_coef 61(4)
_refine_ls_extinction_method Larson_(1970)
_refine_ls_goodness_of_fit_obs 1.58
_refine_ls_hydrogen_treatment refall
_refine_ls_matrix_type full
_refine_ls_number_parameters 300
_refine_ls_number_reflns 2737
_refine_ls_R_factor_obs 0.067
_refine_ls_shift/esd_max 0.001
_refine_ls_structure_factor_coef Fsqd
_refine_ls_weighting_details 'w = 1/[\s^2^(F) + 0.0010F^2^]'
_refine_ls_weighting_scheme sigma
_refine_ls_wR_factor_all 0.074
_refine_ls_wR_factor_obs 0.074
_reflns_number_observed 2737
_reflns_number_total 2737
_reflns_observed_criterion all
_cod_data_source_file fr1140.cif
_cod_data_source_block theobromine
_cod_depositor_comments
;
The following automatic conversions were performed:
'_symmetry_cell_setting' value 'Monoclinic' changed to 'monoclinic'
according to '/home/saulius/struct/CIF-dictionaries/cif_core.dic'
dictionary named 'cif_core.dic' version 2.4.1 from 2010-06-29.

Automatic conversion script
Id: cif_fix_enum 1527 2010-12-29 10:47:43Z saulius 

The following automatic conversions were performed:

'_symmetry_cell_setting' value 'Monoclinic' changed to 'monoclinic'
according to /home/saulius/struct/CIF-dictionaries/cif_core.dic
dictionary named 'cif_core.dic' version 2.4.1 from 2010-06-29.

Automatic conversion script
Id: cif_fix_values 1715 2011-07-08 13:25:40Z adriana 

The following automatic conversions were performed:

'_exptl_crystal_density_meas' value 'not measured' was changed to '?'
- the value is perceived as not measured.

Automatic conversion script
Id: cif_fix_values 3008 2015-01-20 13:52:24Z robertas 
;
_cod_original_sg_symbol_H-M 'P 21/c'
_cod_original_formula_sum 'C7 H8 N4 O2 '
_cod_database_code 2007943

loop_
_symmetry_equiv_pos_as_xyz
x,y,z
-x,-y,-z
-x,1/2+y,1/2-z
x,1/2-y,1/2+z

loop_
_atom_site_label
_atom_site_fract_x
_atom_site_fract_y
_atom_site_fract_z
_atom_site_U_iso_or_equiv
_atom_site_adp_type
_atom_site_calc_flag
_atom_site_refinement_flags
_atom_site_type_symbol
N1 .6377(2) .41996(12) .4128(3) .0371(13) Uani ? . N
C2 .5735(3) .35776(14) .3614(3) .0353(15) Uani ? . C
N3 .4686(2) .36540(10) .2517(2) .0339(11) Uani ? . N
C4 .4342(3) .43304(13) .2018(3) .0306(13) Uani ? . C
C5 .5022(3) .49279(13) .2551(3) .0327(14) Uani ? . C
C6 .6132(3) .49045(13) .3674(3) .0344(14) Uani ? . C
N7 .4385(2) .54929(11) .1781(2) .0371(12) Uani ? . N
C8 .3397(3) .51951(15) .0858(3) .0423(16) Uani ? . C
N9 .3320(2) .44812(11) .0950(2) .0387(13) Uani ? . N
C10 .4740(4) .62564(15) .1906(5) .051(2) Uani ? . C
O11 .6095(2) .29879(9) .4105(2) .0458(11) Uani ? . O
C12 .4036(4) .30097(16) .1838(4) .0446(19) Uani ? . C
O13 .6834(2) .53998(9) .4211(2) .0523(12) Uani ? . O
H1 .702(3) .4155(13) .482(3) .048(9) Uiso ? . H
H8 .282(3) .5499(13) .011(3) .050(8) Uiso ? . H
H10a .579(4) .6326(17) .159(4) .089(12) Uiso ? . H
H10b .470(3) .6390(16) .285(3) .074(12) Uiso ? . H
H10c .397(3) .6561(17) .128(3) .090(11) Uiso ? . H
H12a .371(3) .2671(16) .257(3) .067(10) Uiso ? . H
H12b .310(3) .3158(15) .126(3) .073(10) Uiso ? . H
H12c .467(4) .2797(18) .124(4) .089(14) Uiso ? . H
N1' .8291(2) .27066(11) .6297(2) .0360(13) Uani ? . N
C2' .8888(3) .33296(13) .6849(3) .0338(15) Uani ? . C
N3' .9957(2) .32581(11) .7927(2) .0356(12) Uani ? . N
C4' 1.0379(3) .25776(14) .8359(3) .0326(14) Uani ? . C
C5' .9766(3) .19769(13) .7759(3) .0336(14) Uani ? . C
C6' .8634(3) .19979(14) .6651(3) .0355(15) Uani ? . C
N7' 1.0484(2) .14117(11) .8456(2) .0393(12) Uani ? . N
C8' 1.1441(3) .17098(15) .9407(3) .0446(17) Uani ? . C
N9' 1.1420(2) .24274(12) .9398(2) .0428(14) Uani ? . N
C10' 1.0264(5) .06446(17) .8205(5) .053(2) Uani ? . C
O11' .8481(2) .39252(9) .6415(2) .0441(11) Uani ? . O
C12' 1.0653(4) .39019(17) .8552(4) .0482(19) Uani ? . C
O13' .7999(2) .14969(9) .6044(2) .0503(11) Uani ? . O
H1' .756(3) .2770(14) .565(3) .056(9) Uiso ? . H
H8' 1.209(3) .1433(14) 1.005(3) .052(8) Uiso ? . H
H10a' .939(4) .0494(19) .836(4) .102(16) Uiso ? . H
H10b' 1.043(4) .0501(19) .717(4) .107(15) Uiso ? . H
H10c' 1.105(4) .0378(17) .872(4) .089(12) Uiso ? . H
H12a' 1.117(4) .4190(19) .784(4) .111(15) Uiso ? . H
H12b' 1.140(4) .3741(17) .932(4) .090(12) Uiso ? . H
H12c' .988(4) .4166(18) .899(4) .092(13) Uiso ? . H

loop_
_atom_site_aniso_label
_atom_site_aniso_U_11
_atom_site_aniso_U_22
_atom_site_aniso_U_33
_atom_site_aniso_U_12
_atom_site_aniso_U_13
_atom_site_aniso_U_23
_atom_site_aniso_type_symbol
N1 .0393(14) .0330(13) .0378(14) -.0042(11) -.0201(12) .0015(11) N
C2 .0360(16) .0333(16) .0358(16) -.0024(13) -.0104(13) .0016(13) C
N3 .0381(13) .0230(12) .0396(13) -.0027(10) -.0168(11) -.0018(10) N
C4 .0336(15) .0255(14) .0321(15) .0027(12) -.0079(13) .0023(11) C
C5 .0394(16) .0230(14) .0354(15) .0031(12) -.0062(13) .0019(12) C
C6 .0380(16) .0279(15) .0369(16) -.0020(13) -.0071(13) .0003(12) C
N7 .0452(14) .0264(12) .0391(14) .0056(11) -.0063(12) .0032(11) N
C8 .0423(18) .0425(18) .0415(17) .0079(14) -.0110(15) .0062(15) C
N9 .0414(14) .0328(13) .0408(14) .0034(11) -.0174(11) .0022(11) N
C10 .070(3) .0198(16) .062(2) .0006(15) -.006(2) .0053(16) C
O11 .0557(13) .0276(11) .0523(13) -.0003(9) -.0262(10) .0087(9) O
C12 .053(2) .0282(17) .052(2) -.0040(16) -.0158(19) -.0048(16) C
O13 .0615(14) .0333(11) .0606(14) -.0118(10) -.0242(11) -.0040(10) O
N1' .0390(14) .0279(13) .0399(14) -.0001(10) -.0190(12) -.0005(10) N
C2' .0363(16) .0301(15) .0342(15) -.0012(12) -.0101(13) .0011(12) C
N3' .0376(13) .0283(12) .0398(13) -.0016(10) -.0161(11) -.0008(10) N
C4' .0324(15) .0314(15) .0335(16) .0015(12) -.0090(13) .0044(12) C
C5' .0385(16) .0269(15) .0350(16) .0027(12) -.0064(13) .0033(12) C
C6' .0383(16) .0318(16) .0360(16) -.0004(13) -.0055(14) -.0007(13) C
N7' .0439(14) .0292(13) .0445(14) .0051(11) -.0059(11) .0062(11) N
C8' .0450(19) .0411(19) .0467(18) .0058(15) -.0163(15) .0105(15) C
N9' .0417(14) .0424(15) .0430(15) .0025(11) -.0190(12) .0028(12) N
C10' .064(3) .0281(18) .067(3) .0054(17) -.010(2) .0009(16) C
O11' .0511(12) .0283(11) .0513(13) .0031(9) -.0236(10) .0046(9) O
C12' .053(2) .0340(18) .056(2) -.0077(17) -.0224(19) -.0053(16) C
O13' .0611(14) .0314(11) .0569(13) -.0055(10) -.0230(11) -.0085(10) O

loop_
_atom_type_symbol
_atom_type_scat_dispersion_real
_atom_type_scat_dispersion_imag
_atom_type_scat_source
C .002 .002 'International Tables Vol. IV Table 2.2B'
H .000 .000 'International Tables Vol. IV Table 2.2B'
N .004 .003 'International Tables Vol. IV Table 2.2B'
O .008 .006 'International Tables Vol. IV Table 2.2B'

loop_
_geom_angle_atom_site_label_1
_geom_angle_atom_site_label_2
_geom_angle_atom_site_label_3
_geom_angle
_geom_angle_publ_flag
C2 N1 C6 129.1(2) yes
C2 N1 H1 116.7(17) yes
C6 N1 H1 114.2(17) yes
N1 C2 N3 116.4(2) yes
N1 C2 O11 121.5(2) yes
N3 C2 O11 122.1(2) yes
C2 N3 C4 118.9(2) yes
C2 N3 C12 119.2(2) yes
C4 N3 C12 121.8(2) yes
N3 C4 C5 122.4(2) yes
N3 C4 N9 124.9(2) yes
C5 C4 N9 112.7(2) yes
C4 C5 C6 122.9(2) yes
C4 C5 N7 105.1(2) yes
C6 C5 N7 132.0(2) yes
N1 C6 C5 110.3(2) yes
N1 C6 O13 121.1(2) yes
C5 C6 O13 128.6(2) yes
C5 N7 C8 105.6(2) yes
C5 N7 C10 127.6(2) yes
C8 N7 C10 126.8(2) yes
N7 C8 N9 114.3(2) yes
N7 C8 H8 121.1(14) yes
N9 C8 H8 124.4(14) yes
C4 N9 C8 102.3(2) yes
N7 C10 H10a 108.1(17) no
N7 C10 H10b 109(2) no
N7 C10 H10c 109.5(16) no
H10a C10 H10b 107(3) no
H10a C10 H10c 114(2) no
H10b C10 H10c 108(3) no
N3 C12 H12a 112.4(17) no
N3 C12 H12b 108.5(16) no
N3 C12 H12c 110(2) no
H12a C12 H12b 103(2) no
H12a C12 H12c 110(3) no
H12b C12 H12c 111(3) no
C2' N1' C6' 129.2(2) yes
C2' N1' H1' 114.6(17) yes
C6' N1' H1' 116.1(17) yes
N1' C2' N3' 116.7(2) yes
N1' C2' O11' 122.1(2) yes
N3' C2' O11' 121.3(2) yes
C2' N3' C4' 118.8(2) yes
C2' N3' C12' 119.5(2) yes
C4' N3' C12' 121.7(2) yes
N3' C4' C5' 122.2(2) yes
N3' C4' N9' 125.1(2) yes
C5' C4' N9' 112.6(2) yes
C4' C5' C6' 123.0(2) yes
C4' C5' N7' 104.9(2) yes
C6' C5' N7' 132.1(2) yes
N1' C6' C5' 110.1(2) yes
N1' C6' O13' 121.2(2) yes
C5' C6' O13' 128.7(2) yes
C5' N7' C8' 106.0(2) yes
C5' N7' C10' 127.7(2) yes
C8' N7' C10' 126.4(2) yes
N7' C8' N9' 113.8(2) yes
N7' C8' H8' 123.4(15) yes
N9' C8' H8' 122.8(15) yes
C4' N9' C8' 102.8(2) yes
N7' C10' H10a' 114(2) no
N7' C10' H10b' 112(2) no
N7' C10' H10c' 108.7(18) no
H10a' C10' H10b' 103(3) no
H10a' C10' H10c' 115(3) no
H10b' C10' H10c' 100(3) no
N3' C12' H12a' 114(2) no
N3' C12' H12b' 107.8(18) no
N3' C12' H12c' 105(2) no
H12a' C12' H12b' 105(3) no
H12a' C12' H12c' 112(3) no
H12b' C12' H12c' 111(3) no

loop_
_geom_bond_atom_site_label_1
_geom_bond_atom_site_label_2
_geom_bond_site_symmetry_1
_geom_bond_site_symmetry_2
_geom_bond_distance
_geom_bond_publ_flag
N1 C2 ? ? 1.381(3) yes
N1 C6 ? ? 1.397(3) yes
N1 H1 ? ? .85(3) yes
C2 N3 ? ? 1.377(3) yes
C2 O11 ? ? 1.231(3) yes
N3 C4 ? ? 1.377(3) yes
N3 C12 ? ? 1.473(3) yes
C4 C5 ? ? 1.364(3) yes
C4 N9 ? ? 1.363(3) yes
C5 C6 ? ? 1.426(4) yes
C5 N7 ? ? 1.388(3) yes
C6 O13 ? ? 1.225(3) yes
N7 C8 ? ? 1.343(4) yes
N7 C10 ? ? 1.469(4) yes
C8 N9 ? ? 1.339(4) yes
C8 H8 ? ? 1.03(3) yes
C10 H10a ? ? 1.03(4) no
C10 H10b ? ? .90(3) no
C10 H10c ? ? 1.06(3) no
C12 H12a ? ? .97(3) no
C12 H12b ? ? 1.04(3) no
C12 H12c ? ? .90(3) no
N1' C2' ? ? 1.378(3) yes
N1' C6' ? ? 1.398(3) yes
N1' H1' ? ? .90(3) yes
C2' N3' ? ? 1.377(3) yes
C2' O11' ? ? 1.236(3) yes
N3' C4' ? ? 1.384(3) yes
N3' C12' ? ? 1.472(3) yes
C4' C5' ? ? 1.365(4) yes
C4' N9' ? ? 1.357(3) yes
C5' C6' ? ? 1.431(4) yes
C5' N7' ? ? 1.391(3) yes
C6' O13' ? ? 1.228(3) yes
N7' C8' ? ? 1.340(4) yes
N7' C10' ? ? 1.466(4) yes
C8' N9' ? ? 1.342(4) yes
C8' H8' ? ? .98(3) yes
C10' H10a' ? ? .87(4) no
C10' H10b' ? ? .99(4) no
C10' H10c' ? ? .99(4) no
C12' H12a' ? ? .98(4) no
C12' H12b' ? ? 1.01(4) no
C12' H12c' ? ? .97(4) no

loop_
_geom_hbond_atom_site_label_D
_geom_hbond_atom_site_label_H
_geom_hbond_atom_site_label_A
_geom_hbond_site_symmetry_A
_geom_hbond_distance_DH
_geom_hbond_distance_HA
_geom_hbond_distance_DA
_geom_hbond_angle_DHA
_geom_hbond_publ_flag
N1' H1' O11 1_555 0.90(3) 1.96(3) 2.850(3) 173(3) yes
N1 H1 O11' 1_555 0.85(3) 2.00(3) 2.849(3) 173(2) yes
C8 H8 O13' 3_655 1.03(3) 2.26(3) 3.229(3) 158(2) yes
C8' H8' O13 3_746 0.98(3) 2.27(3) 3.164(3) 153(2) yes
C12 H12b N9' 1_454 1.04(3) 2.65(3) 3.412(4) 130(2) yes
C12' H12b' N9 1_656 1.01(4) 2.67(3) 3.420(4) 131(2) yes
C10' H10c' O13 3_746 0.99(4) 2.67(3) 3.544(4) 147(2) yes
C10 H10c O11 3_655 1.06(3) 2.69(3) 3.446(3) 127(2) yes
C12 H12a N9' 4_454 0.97(3) 2.74(3) 3.504(5) 136(2) yes
C10 H10c O13' 3_655 1.06(3) 2.75(3) 3.658(4) 143(2) yes
C10' H10c' O11' 3_746 0.99(4) 2.76(3) 3.434(4) 126(2) yes
C12' H12a' O13 2_766 0.98(4) 2.77(3) 3.710(5) 161(3) yes
C12 H12c O11 4_554 0.90(3) 2.79(3) 3.679(4) 167(3) yes
C12' H12c' O13' 4_555 0.97(4) 2.87(3) 3.473(5) 121(2) yes
C10' H10b' N9 4_655 0.99(4) 2.94(4) 3.555(5) 121(3) yes
